data_1100944
loop_
_publ_author_name
'Nripen Chanda'
'Debamita Paul'
'Sanjib Kar'
'Shaikh M. Mobin'
'Anindya Datta'
'Vedavati G. Puranik'
'K. Krishnamurthy Rao'
'Goutam Kumar Lahiri'

_publ_section_title
;
 Effect of 2-(2-Pyridyl)azole-Based Ancillary Ligands (L1-4) on the
 Electrophilicity of the Nitrosyl Function in [RuII(trpy)(L1-4)(NO)]3+
 [trpy = 2,2':6',2''-Terpyridine]. Synthesis, Structures, and
 Spectroscopic, Electrochemical, and Kinetic Aspects
;
_journal_name_full 'Inorganic Chemistry'
_journal_page_first 3499
_journal_page_last 3511
_journal_paper_doi 10.1021/ic048184w
_journal_volume 44
_journal_year 2005
_chemical_formula_moiety 'C27 H19 N6 O3 Ru.(ClO4).0.5(H2O)'
_chemical_formula_sum 'C27 H20 Cl N6 O7.5 Ru'
_chemical_formula_weight 685.01
_chemical_name_systematic ?
_space_group_IT_number 61
_symmetry_cell_setting orthorhombic
_symmetry_space_group_name_Hall '-P 2bc 2ac'
_symmetry_space_group_name_H-M 'P c a b'
_atom_sites_solution_hydrogens geom
_atom_sites_solution_primary direct
_atom_sites_solution_secondary difmap
_audit_creation_method SHELXL-97
_cell_angle_alpha 90.000(11)
_cell_angle_beta 90.000(10)
_cell_angle_gamma 90.000(6)
_cell_formula_units_Z 8
_cell_length_a 11.1960(9)
_cell_length_b 14.4280(10)
_cell_length_c 34.039(6)
_cell_measurement_temperature 293(2)
_cell_volume 5498.5(11)
_computing_structure_refinement 'SHELXL-97 (Sheldrick, 1997)'
_computing_structure_solution 'SHELXS-97 (Sheldrick, 1990)'
_diffrn_ambient_temperature 293(2)
_diffrn_measured_fraction_theta_full 0.875
_diffrn_measured_fraction_theta_max 0.875
_diffrn_radiation_monochromator graphite
_diffrn_radiation_source 'fine-focus sealed tube'
_diffrn_radiation_wavelength 0.70930
_diffrn_reflns_av_R_equivalents 0.0000
_diffrn_reflns_av_sigmaI/netI 0.0301
_diffrn_reflns_limit_h_max 13
_diffrn_reflns_limit_h_min 0
_diffrn_reflns_limit_k_max 17
_diffrn_reflns_limit_k_min 0
_diffrn_reflns_limit_l_max 40
_diffrn_reflns_limit_l_min 0
_diffrn_reflns_number 4227
_diffrn_reflns_theta_full 24.91
_diffrn_reflns_theta_max 24.91
_diffrn_reflns_theta_min 1.19
_exptl_absorpt_coefficient_mu 0.728
_exptl_crystal_density_diffrn 1.655
_exptl_crystal_density_method 'not measured'
_exptl_crystal_F_000 2760
_refine_diff_density_max 0.748
_refine_diff_density_min -0.451
_refine_diff_density_rms 0.071
_refine_ls_extinction_method none
_refine_ls_goodness_of_fit_ref 1.063
_refine_ls_hydrogen_treatment mixed
_refine_ls_matrix_type full
_refine_ls_number_parameters 464
_refine_ls_number_reflns 4227
_refine_ls_number_restraints 0
_refine_ls_restrained_S_all 1.063
_refine_ls_R_factor_all 0.0495
_refine_ls_R_factor_gt 0.0357
_refine_ls_shift/su_max 0.000
_refine_ls_shift/su_mean 0.000
_refine_ls_structure_factor_coef Fsqd
_refine_ls_weighting_details 'calc w=1/[\s^2^(Fo^2^)+(0.0447P)^2^+6.7176P] where P=(Fo^2^+2Fc^2^)/3'
_refine_ls_weighting_scheme calc
_refine_ls_wR_factor_gt 0.0848
_refine_ls_wR_factor_ref 0.0918
_reflns_number_gt 3514
_reflns_number_total 4227
_reflns_threshold_expression >2sigma(I)
_cod_data_source_file ic048184wsi20041223_113549.cif
_cod_data_source_block C27H19N6O3Ru.(ClO4).0.5(H2O)
_cod_depositor_comments
;
 Marking attached hydrogen atoms.

 Antanas Vaitkus,
 2016-12-31

The following automatic conversions were performed:
'_symmetry_cell_setting' value 'Orthorhombic' changed to 'orthorhombic'
according to '/home/saulius/struct/CIF-dictionaries/cif_core.dic'
dictionary named 'cif_core.dic' version 2.4.1 from 2010-06-29.

Automatic conversion script
Id: cif_fix_enum 1527 2010-12-29 10:47:43Z saulius 
;
_cod_original_cell_volume 5498.5(12)
_cod_original_sg_symbol_H-M 'P b c a'
_cod_original_formula_sum 'C27 H20 Cl N6 O7.50 Ru'
_cod_database_code 1100944

loop_
_symmetry_equiv_pos_as_xyz
'x, y, z'
'-x, -y+1/2, z+1/2'
'x+1/2, -y, -z+1/2'
'-x+1/2, y+1/2, -z'
'-x, -y, -z'
'x, y-1/2, -z-1/2'
'-x-1/2, y, z-1/2'
'x-1/2, -y-1/2, z'

loop_
_atom_site_label
_atom_site_type_symbol
_atom_site_fract_x
_atom_site_fract_y
_atom_site_fract_z
_atom_site_U_iso_or_equiv
_atom_site_adp_type
_atom_site_occupancy
_atom_site_symmetry_multiplicity
_atom_site_calc_flag
_atom_site_refinement_flags
_atom_site_disorder_assembly
_atom_site_disorder_group
_atom_site_attached_hydrogens
Ru Ru 0.19100(3) 0.01815(2) 0.387124(8) 0.02922(11) Uani 1 1 d . . . 0
O1 O 0.2780(4) 0.0113(4) 0.46516(12) 0.1126(19) Uani 1 1 d . . . 0
O2 O 0.4137(3) 0.0473(3) 0.42716(11) 0.0777(11) Uani 1 1 d . . . 0
O3 O 0.0249(3) -0.23849(19) 0.37762(9) 0.0472(8) Uani 1 1 d . . . 0
N1 N 0.1467(3) -0.1220(2) 0.39532(9) 0.0338(8) Uani 1 1 d . . . 0
N2 N 0.0629(3) -0.0048(2) 0.34310(9) 0.0315(7) Uani 1 1 d . . . 0
N3 N 0.0612(3) 0.0811(2) 0.42158(9) 0.0367(8) Uani 1 1 d . . . 0
N4 N 0.2207(3) 0.1484(2) 0.37454(9) 0.0331(8) Uani 1 1 d . . . 0
N5 N 0.3315(3) 0.0042(2) 0.34866(10) 0.0336(8) Uani 1 1 d . . . 0
N6 N 0.3084(3) 0.0280(2) 0.43234(10) 0.0408(8) Uani 1 1 d . . . 0
C1 C 0.1050(4) -0.2723(3) 0.40500(13) 0.0463(11) Uani 1 1 d . . . 0
C2 C 0.1100(6) -0.3614(4) 0.41955(18) 0.0679(16) Uani 1 1 d . . . 0
C3 C 0.2002(7) -0.3762(4) 0.44589(19) 0.0787(19) Uani 1 1 d . . . 0
C4 C 0.2812(6) -0.3079(4) 0.45724(16) 0.0686(16) Uani 1 1 d . . . 0
C5 C 0.2720(5) -0.2187(4) 0.44254(14) 0.0512(12) Uani 1 1 d . . . 0
C6 C 0.1807(4) -0.2021(3) 0.41592(12) 0.0383(10) Uani 1 1 d . . . 0
C7 C 0.0577(4) -0.1484(3) 0.37313(12) 0.0367(9) Uani 1 1 d . . . 0
C8 C 0.0054(3) -0.0880(3) 0.34422(12) 0.0344(9) Uani 1 1 d . . . 0
C9 C -0.0866(4) -0.1101(4) 0.31892(15) 0.0500(12) Uani 1 1 d . . . 0
C10 C -0.1210(5) -0.0464(4) 0.29143(15) 0.0572(14) Uani 1 1 d . . . 0
C11 C -0.0622(5) 0.0369(3) 0.28902(13) 0.0495(12) Uani 1 1 d . . . 0
C12 C 0.0288(4) 0.0548(3) 0.31501(12) 0.0402(10) Uani 1 1 d . . . 0
C13 C -0.0173(5) 0.0423(4) 0.44652(14) 0.0534(13) Uani 1 1 d . . . 0
C14 C -0.0988(5) 0.0933(5) 0.46801(16) 0.0676(16) Uani 1 1 d . . . 0
C15 C -0.0988(6) 0.1876(5) 0.46418(18) 0.0759(18) Uani 1 1 d . . . 0
C16 C -0.0185(5) 0.2292(4) 0.43956(17) 0.0621(14) Uani 1 1 d . . . 0
C17 C 0.0607(4) 0.1762(3) 0.41827(12) 0.0412(10) Uani 1 1 d . . . 0
C18 C 0.1511(4) 0.2145(3) 0.39134(12) 0.0417(10) Uani 1 1 d . . . 0
C19 C 0.1721(5) 0.3066(3) 0.38291(16) 0.0570(14) Uani 1 1 d . . . 0
C20 C 0.2617(6) 0.3287(4) 0.35701(17) 0.0643(16) Uani 1 1 d . . . 0
C21 C 0.3306(5) 0.2613(3) 0.34000(15) 0.0521(13) Uani 1 1 d . . . 0
C22 C 0.3090(4) 0.1693(3) 0.34955(11) 0.0365(9) Uani 1 1 d . . . 0
C23 C 0.3744(4) 0.0871(3) 0.33498(12) 0.0387(10) Uani 1 1 d . . . 0
C24 C 0.4734(4) 0.0901(4) 0.31084(14) 0.0503(12) Uani 1 1 d . . . 0
C25 C 0.5312(5) 0.0100(4) 0.30064(15) 0.0585(14) Uani 1 1 d . . . 0
C26 C 0.4875(5) -0.0732(4) 0.31445(16) 0.0552(13) Uani 1 1 d . . . 0
C27 C 0.3872(4) -0.0733(3) 0.33777(13) 0.0419(11) Uani 1 1 d . . . 0
Cl Cl 0.20450(10) 0.78076(8) 0.26525(3) 0.0508(3) Uani 1 1 d . . . 0
O4 O 0.3255(3) 0.7613(3) 0.25503(11) 0.0858(13) Uani 1 1 d . . . 0
O5 O 0.1249(5) 0.7318(4) 0.24076(13) 0.1134(18) Uani 1 1 d . . . 0
O6 O 0.1864(3) 0.7561(3) 0.30546(10) 0.0681(10) Uani 1 1 d . . . 0
O7 O 0.1874(4) 0.8779(3) 0.26037(14) 0.0957(14) Uani 1 1 d . . . 0
O111 O 0.0869(7) 0.4106(5) 0.4829(2) 0.073(2) Uani 0.50 1 d P . . 2
H11 H -0.081(4) 0.080(3) 0.2714(11) 0.033(11) Uiso 1 1 d . . . 0
H5 H 0.321(4) -0.175(3) 0.4507(12) 0.042(13) Uiso 1 1 d . . . 0
H12 H 0.070(4) 0.109(3) 0.3143(12) 0.040(12) Uiso 1 1 d . . . 0
H13 H -0.019(4) -0.022(3) 0.4472(13) 0.054(14) Uiso 1 1 d . . . 0
H9 H -0.114(5) -0.171(4) 0.3201(14) 0.067(16) Uiso 1 1 d . . . 0
H21 H 0.389(4) 0.273(3) 0.3256(12) 0.041(13) Uiso 1 1 d . . . 0
H10 H -0.182(4) -0.062(3) 0.2746(13) 0.052(13) Uiso 1 1 d . . . 0
H24 H 0.487(4) 0.146(3) 0.2998(14) 0.058(15) Uiso 1 1 d . . . 0
H3 H 0.207(7) -0.440(6) 0.455(2) 0.14(3) Uiso 1 1 d . . . 0
H26 H 0.521(5) -0.124(4) 0.3112(15) 0.068(18) Uiso 1 1 d . . . 0
H27 H 0.355(4) -0.124(3) 0.3464(12) 0.037(12) Uiso 1 1 d . . . 0
H25 H 0.602(4) 0.015(3) 0.2841(14) 0.062(14) Uiso 1 1 d . . . 0
H16 H -0.017(5) 0.293(4) 0.4366(15) 0.067(16) Uiso 1 1 d . . . 0
H19 H 0.132(5) 0.352(4) 0.3924(15) 0.071(18) Uiso 1 1 d . . . 0
H4 H 0.358(5) -0.323(4) 0.4793(16) 0.10(2) Uiso 1 1 d . . . 0
H20 H 0.270(4) 0.384(4) 0.3489(15) 0.063(16) Uiso 1 1 d . . . 0
H15 H -0.152(5) 0.223(4) 0.4773(14) 0.068(16) Uiso 1 1 d . . . 0
H14 H -0.149(5) 0.061(4) 0.4839(14) 0.061(15) Uiso 1 1 d . . . 0
H2 H 0.051(5) -0.410(4) 0.4132(17) 0.10(2) Uiso 1 1 d . . . 0

loop_
_atom_site_aniso_label
_atom_site_aniso_U_11
_atom_site_aniso_U_22
_atom_site_aniso_U_33
_atom_site_aniso_U_23
_atom_site_aniso_U_13
_atom_site_aniso_U_12
Ru 0.03080(17) 0.02682(17) 0.03005(17) 0.00229(13) -0.00063(14) -0.00337(14)
O1 0.081(3) 0.213(6) 0.044(2) -0.002(3) -0.009(2) -0.010(3)
O2 0.057(2) 0.101(3) 0.075(3) 0.000(2) -0.020(2) -0.015(2)
O3 0.0536(19) 0.0307(16) 0.0571(18) 0.0038(14) -0.0006(15) -0.0115(14)
N1 0.0345(18) 0.0314(18) 0.0356(19) 0.0017(14) 0.0029(15) -0.0015(15)
N2 0.0317(17) 0.0321(19) 0.0308(16) -0.0005(14) 0.0005(14) 0.0026(14)
N3 0.0392(19) 0.0380(19) 0.0330(18) -0.0005(15) 0.0008(16) -0.0020(16)
N4 0.0370(19) 0.0268(17) 0.0354(17) 0.0021(14) -0.0030(14) -0.0027(14)
N5 0.0333(18) 0.0302(19) 0.0373(17) -0.0005(14) 0.0002(14) -0.0022(14)
N6 0.039(2) 0.042(2) 0.041(2) 0.0027(16) -0.0007(17) -0.0073(18)
C1 0.057(3) 0.036(2) 0.046(2) 0.007(2) 0.007(2) 0.000(2)
C2 0.087(4) 0.039(3) 0.078(4) 0.014(3) 0.007(3) -0.007(3)
C3 0.112(5) 0.049(3) 0.075(4) 0.022(3) -0.003(4) 0.014(4)
C4 0.085(4) 0.063(4) 0.058(3) 0.019(3) 0.001(3) 0.022(3)
C5 0.055(3) 0.053(3) 0.046(3) 0.004(2) 0.002(2) 0.002(3)
C6 0.043(2) 0.032(2) 0.039(2) 0.0078(18) 0.007(2) 0.004(2)
C7 0.037(2) 0.032(2) 0.041(2) 0.0005(18) 0.0020(19) -0.0047(19)
C8 0.031(2) 0.033(2) 0.039(2) -0.0010(18) 0.0011(18) -0.0029(17)
C9 0.045(3) 0.044(3) 0.061(3) -0.008(2) -0.012(2) -0.005(2)
C10 0.051(3) 0.063(3) 0.057(3) -0.015(3) -0.021(3) 0.014(3)
C11 0.061(3) 0.050(3) 0.038(2) 0.001(2) -0.007(2) 0.020(3)
C12 0.047(3) 0.035(2) 0.039(2) -0.0016(19) -0.002(2) 0.007(2)
C13 0.053(3) 0.054(3) 0.053(3) 0.001(2) 0.016(2) -0.003(3)
C14 0.060(3) 0.087(5) 0.056(3) -0.003(3) 0.025(3) -0.005(3)
C15 0.072(4) 0.079(5) 0.076(4) -0.011(3) 0.026(3) 0.017(4)
C16 0.067(4) 0.052(3) 0.067(3) -0.006(3) 0.007(3) 0.010(3)
C17 0.049(3) 0.037(2) 0.037(2) -0.0025(18) 0.000(2) 0.005(2)
C18 0.049(2) 0.033(2) 0.044(2) -0.0026(19) -0.004(2) 0.0008(19)
C19 0.079(4) 0.032(3) 0.061(3) 0.000(2) -0.003(3) 0.006(3)
C20 0.086(4) 0.033(3) 0.073(4) 0.014(3) -0.002(3) -0.011(3)
C21 0.061(3) 0.041(3) 0.054(3) 0.008(2) 0.006(3) -0.014(2)
C22 0.043(2) 0.032(2) 0.035(2) 0.0051(17) -0.002(2) -0.011(2)
C23 0.038(2) 0.042(2) 0.036(2) 0.0030(19) -0.0029(19) -0.009(2)
C24 0.047(3) 0.060(3) 0.044(3) 0.008(2) 0.008(2) -0.013(3)
C25 0.044(3) 0.081(4) 0.051(3) 0.003(3) 0.017(2) 0.001(3)
C26 0.052(3) 0.053(3) 0.061(3) 0.000(3) 0.007(3) 0.014(3)
C27 0.048(3) 0.039(3) 0.040(2) 0.001(2) 0.003(2) 0.001(2)
Cl 0.0455(6) 0.0520(7) 0.0549(6) 0.0113(5) 0.0006(5) 0.0020(5)
O4 0.063(2) 0.107(3) 0.088(3) 0.034(3) 0.023(2) 0.025(2)
O5 0.119(4) 0.127(4) 0.095(3) -0.013(3) -0.028(3) -0.046(3)
O6 0.070(2) 0.075(2) 0.060(2) 0.0158(19) 0.0153(19) 0.004(2)
O7 0.100(3) 0.063(3) 0.123(4) 0.036(2) -0.006(3) 0.015(3)
O111 0.069(5) 0.064(5) 0.087(5) -0.014(4) -0.041(4) 0.011(4)

loop_
_atom_type_symbol
_atom_type_description
_atom_type_scat_dispersion_real
_atom_type_scat_dispersion_imag
_atom_type_scat_source
C C 0.0033 0.0016 'International Tables Vol C Tables 4.2.6.8 and 6.1.1.4'
H H 0.0000 0.0000 'International Tables Vol C Tables 4.2.6.8 and 6.1.1.4'
O O 0.0106 0.0060 'International Tables Vol C Tables 4.2.6.8 and 6.1.1.4'
N N 0.0061 0.0033 'International Tables Vol C Tables 4.2.6.8 and 6.1.1.4'
Cl Cl 0.1484 0.1585 'International Tables Vol C Tables 4.2.6.8 and 6.1.1.4'
Ru Ru -1.2594 0.8363 'International Tables Vol C Tables 4.2.6.8 and 6.1.1.4'

loop_
_geom_angle_atom_site_label_1
_geom_angle_atom_site_label_2
_geom_angle_atom_site_label_3
_geom_angle
_geom_angle_site_symmetry_1
_geom_angle_site_symmetry_3
_geom_angle_publ_flag
N4 Ru N6 89.34(13) . . ?
N4 Ru N5 79.90(13) . . ?
N6 Ru N5 89.67(14) . . ?
N4 Ru N3 79.76(13) . . ?
N6 Ru N3 89.68(14) . . ?
N5 Ru N3 159.65(13) . . ?
N4 Ru N1 173.78(13) . . ?
N6 Ru N1 96.87(13) . . ?
N5 Ru N1 99.83(12) . . ?
N3 Ru N1 100.44(13) . . ?
N4 Ru N2 96.38(12) . . ?
N6 Ru N2 174.02(13) . . ?
N5 Ru N2 93.02(13) . . ?
N3 Ru N2 89.65(12) . . ?
N1 Ru N2 77.42(12) . . ?
C7 O3 C1 103.8(3) . . ?
C7 N1 C6 104.8(3) . . ?
C7 N1 Ru 112.5(3) . . ?
C6 N1 Ru 142.6(3) . . ?
C12 N2 C8 116.8(4) . . ?
C12 N2 Ru 127.0(3) . . ?
C8 N2 Ru 116.2(2) . . ?
C13 N3 C17 117.7(4) . . ?
C13 N3 Ru 129.1(3) . . ?
C17 N3 Ru 113.1(3) . . ?
C22 N4 C18 122.2(4) . . ?
C22 N4 Ru 118.7(3) . . ?
C18 N4 Ru 119.0(3) . . ?
C27 N5 C23 118.3(4) . . ?
C27 N5 Ru 128.1(3) . . ?
C23 N5 Ru 113.5(3) . . ?
O1 N6 O2 117.1(4) . . ?
O1 N6 Ru 120.8(3) . . ?
O2 N6 Ru 122.1(3) . . ?
C6 C1 C2 124.5(5) . . ?
C6 C1 O3 108.8(4) . . ?
C2 C1 O3 126.7(5) . . ?
C3 C2 C1 114.3(6) . . ?
C3 C2 H2 122(4) . . ?
C1 C2 H2 124(4) . . ?
C2 C3 C4 123.5(5) . . ?
C2 C3 H3 115(5) . . ?
C4 C3 H3 121(5) . . ?
C5 C4 C3 120.5(6) . . ?
C5 C4 H4 118(3) . . ?
C3 C4 H4 122(3) . . ?
C4 C5 C6 116.9(5) . . ?
C4 C5 H5 121(3) . . ?
C6 C5 H5 123(3) . . ?
C1 C6 C5 120.3(4) . . ?
C1 C6 N1 107.8(4) . . ?
C5 C6 N1 132.0(4) . . ?
N1 C7 O3 114.8(4) . . ?
N1 C7 C8 121.9(4) . . ?
O3 C7 C8 123.1(4) . . ?
N2 C8 C9 122.6(4) . . ?
N2 C8 C7 111.2(3) . . ?
C9 C8 C7 126.2(4) . . ?
C10 C9 C8 118.9(5) . . ?
C10 C9 H9 125(3) . . ?
C8 C9 H9 116(3) . . ?
C9 C10 C11 119.6(5) . . ?
C9 C10 H10 118(3) . . ?
C11 C10 H10 122(3) . . ?
C12 C11 C10 118.8(5) . . ?
C12 C11 H11 119(3) . . ?
C10 C11 H11 123(3) . . ?
N2 C12 C11 123.4(5) . . ?
N2 C12 H12 115(3) . . ?
C11 C12 H12 122(3) . . ?
N3 C13 C14 122.9(5) . . ?
N3 C13 H13 116(3) . . ?
C14 C13 H13 120(3) . . ?
C15 C14 C13 118.7(6) . . ?
C15 C14 H14 125(3) . . ?
C13 C14 H14 117(3) . . ?
C14 C15 C16 119.7(6) . . ?
C14 C15 H15 121(3) . . ?
C16 C15 H15 119(3) . . ?
C15 C16 C17 120.2(5) . . ?
C15 C16 H16 121(3) . . ?
C17 C16 H16 119(3) . . ?
N3 C17 C16 120.9(4) . . ?
N3 C17 C18 115.0(4) . . ?
C16 C17 C18 124.2(4) . . ?
N4 C18 C19 119.4(4) . . ?
N4 C18 C17 113.1(4) . . ?
C19 C18 C17 127.4(4) . . ?
C20 C19 C18 118.8(5) . . ?
C20 C19 H19 117(4) . . ?
C18 C19 H19 124(4) . . ?
C21 C20 C19 121.2(5) . . ?
C21 C20 H20 118(4) . . ?
C19 C20 H20 120(4) . . ?
C20 C21 C22 118.8(5) . . ?
C20 C21 H21 123(3) . . ?
C22 C21 H21 118(3) . . ?
N4 C22 C21 119.5(4) . . ?
N4 C22 C23 113.5(3) . . ?
C21 C22 C23 127.0(4) . . ?
N5 C23 C24 120.8(4) . . ?
N5 C23 C22 114.4(3) . . ?
C24 C23 C22 124.8(4) . . ?
C25 C24 C23 120.2(5) . . ?
C25 C24 H24 124(3) . . ?
C23 C24 H24 115(3) . . ?
C24 C25 C26 118.7(5) . . ?
C24 C25 H25 118(3) . . ?
C26 C25 H25 123(3) . . ?
C27 C26 C25 119.3(5) . . ?
C27 C26 H26 117(4) . . ?
C25 C26 H26 124(4) . . ?
N5 C27 C26 122.7(5) . . ?
N5 C27 H27 115(3) . . ?
C26 C27 H27 122(3) . . ?
O5 Cl O7 109.8(3) . . ?
O5 Cl O4 111.0(3) . . ?
O7 Cl O4 107.1(3) . . ?
O5 Cl O6 110.6(3) . . ?
O7 Cl O6 109.7(3) . . ?
O4 Cl O6 108.6(2) . . ?

loop_
_geom_bond_atom_site_label_1
_geom_bond_atom_site_label_2
_geom_bond_distance
_geom_bond_site_symmetry_2
_geom_bond_publ_flag
Ru N4 1.956(3) . ?
Ru N6 2.029(3) . ?
Ru N5 2.056(3) . ?
Ru N3 2.077(3) . ?
Ru N1 2.101(3) . ?
Ru N2 2.101(3) . ?
O1 N6 1.193(5) . ?
O2 N6 1.225(5) . ?
O3 C7 1.360(5) . ?
O3 C1 1.383(5) . ?
N1 C7 1.308(5) . ?
N1 C6 1.404(5) . ?
N2 C12 1.341(5) . ?
N2 C8 1.362(5) . ?
N3 C13 1.344(6) . ?
N3 C17 1.376(5) . ?
N4 C22 1.338(5) . ?
N4 C18 1.358(5) . ?
N5 C27 1.333(5) . ?
N5 C23 1.370(5) . ?
C1 C6 1.372(6) . ?
C1 C2 1.379(6) . ?
C2 C3 1.368(9) . ?
C2 H2 0.99(6) . ?
C3 C4 1.393(9) . ?
C3 H3 0.97(8) . ?
C4 C5 1.385(7) . ?
C4 H4 1.16(6) . ?
C5 C6 1.387(6) . ?
C5 H5 0.89(4) . ?
C7 C8 1.438(6) . ?
C8 C9 1.381(6) . ?
C9 C10 1.366(7) . ?
C9 H9 0.93(5) . ?
C10 C11 1.374(7) . ?
C10 H10 0.92(5) . ?
C11 C12 1.374(6) . ?
C11 H11 0.88(4) . ?
C12 H12 0.91(4) . ?
C13 C14 1.383(7) . ?
C13 H13 0.92(5) . ?
C14 C15 1.367(8) . ?
C14 H14 0.91(5) . ?
C15 C16 1.367(8) . ?
C15 H15 0.91(5) . ?
C16 C17 1.377(7) . ?
C16 H16 0.93(5) . ?
C17 C18 1.473(6) . ?
C18 C19 1.380(6) . ?
C19 C20 1.373(8) . ?
C19 H19 0.85(5) . ?
C20 C21 1.370(8) . ?
C20 H20 0.85(5) . ?
C21 C22 1.388(6) . ?
C21 H21 0.83(4) . ?
C22 C23 1.479(6) . ?
C23 C24 1.381(6) . ?
C24 C25 1.370(7) . ?
C24 H24 0.90(5) . ?
C25 C26 1.378(7) . ?
C25 H25 0.97(5) . ?
C26 C27 1.375(7) . ?
C26 H26 0.83(5) . ?
C27 H27 0.87(4) . ?
Cl O5 1.410(4) . ?
Cl O7 1.424(4) . ?
Cl O4 1.427(4) . ?
Cl O6 1.429(3) . ?

loop_
_geom_torsion_atom_site_label_1
_geom_torsion_atom_site_label_2
_geom_torsion_atom_site_label_3
_geom_torsion_atom_site_label_4
_geom_torsion
_geom_torsion_site_symmetry_1
_geom_torsion_site_symmetry_2
_geom_torsion_site_symmetry_3
_geom_torsion_site_symmetry_4
_geom_torsion_publ_flag
N4 Ru N1 C7 -10.7(13) . . . . ?
N6 Ru N1 C7 171.5(3) . . . . ?
N5 Ru N1 C7 -97.7(3) . . . . ?
N3 Ru N1 C7 80.5(3) . . . . ?
N2 Ru N1 C7 -6.8(3) . . . . ?
N4 Ru N1 C6 166.8(10) . . . . ?
N6 Ru N1 C6 -11.0(5) . . . . ?
N5 Ru N1 C6 79.8(4) . . . . ?
N3 Ru N1 C6 -102.0(4) . . . . ?
N2 Ru N1 C6 170.8(5) . . . . ?
N4 Ru N2 C12 5.1(3) . . . . ?
N6 Ru N2 C12 168.2(12) . . . . ?
N5 Ru N2 C12 -75.1(3) . . . . ?
N3 Ru N2 C12 84.7(3) . . . . ?
N1 Ru N2 C12 -174.5(4) . . . . ?
N4 Ru N2 C8 -172.3(3) . . . . ?
N6 Ru N2 C8 -9.2(14) . . . . ?
N5 Ru N2 C8 107.5(3) . . . . ?
N3 Ru N2 C8 -92.7(3) . . . . ?
N1 Ru N2 C8 8.1(3) . . . . ?
N4 Ru N3 C13 -177.7(4) . . . . ?
N6 Ru N3 C13 -88.3(4) . . . . ?
N5 Ru N3 C13 -176.5(4) . . . . ?
N1 Ru N3 C13 8.6(4) . . . . ?
N2 Ru N3 C13 85.7(4) . . . . ?
N4 Ru N3 C17 0.4(3) . . . . ?
N6 Ru N3 C17 89.8(3) . . . . ?
N5 Ru N3 C17 1.6(5) . . . . ?
N1 Ru N3 C17 -173.3(3) . . . . ?
N2 Ru N3 C17 -96.1(3) . . . . ?
N6 Ru N4 C22 89.6(3) . . . . ?
N5 Ru N4 C22 -0.2(3) . . . . ?
N3 Ru N4 C22 179.3(3) . . . . ?
N1 Ru N4 C22 -88.3(12) . . . . ?
N2 Ru N4 C22 -92.2(3) . . . . ?
N6 Ru N4 C18 -90.6(3) . . . . ?
N5 Ru N4 C18 179.7(3) . . . . ?
N3 Ru N4 C18 -0.8(3) . . . . ?
N1 Ru N4 C18 91.6(12) . . . . ?
N2 Ru N4 C18 87.7(3) . . . . ?
N4 Ru N5 C27 177.2(4) . . . . ?
N6 Ru N5 C27 87.8(4) . . . . ?
N3 Ru N5 C27 176.0(4) . . . . ?
N1 Ru N5 C27 -9.1(4) . . . . ?
N2 Ru N5 C27 -86.8(4) . . . . ?
N4 Ru N5 C23 1.1(3) . . . . ?
N6 Ru N5 C23 -88.2(3) . . . . ?
N3 Ru N5 C23 -0.1(5) . . . . ?
N1 Ru N5 C23 174.8(3) . . . . ?
N2 Ru N5 C23 97.1(3) . . . . ?
N4 Ru N6 O1 121.8(4) . . . . ?
N5 Ru N6 O1 -158.3(4) . . . . ?
N3 Ru N6 O1 42.1(4) . . . . ?
N1 Ru N6 O1 -58.4(4) . . . . ?
N2 Ru N6 O1 -41.4(15) . . . . ?
N4 Ru N6 O2 -61.2(4) . . . . ?
N5 Ru N6 O2 18.7(4) . . . . ?
N3 Ru N6 O2 -141.0(4) . . . . ?
N1 Ru N6 O2 118.5(4) . . . . ?
N2 Ru N6 O2 135.5(11) . . . . ?
C7 O3 C1 C6 0.5(5) . . . . ?
C7 O3 C1 C2 -179.6(5) . . . . ?
C6 C1 C2 C3 -1.4(8) . . . . ?
O3 C1 C2 C3 178.8(5) . . . . ?
C1 C2 C3 C4 -0.2(9) . . . . ?
C2 C3 C4 C5 1.5(10) . . . . ?
C3 C4 C5 C6 -1.1(8) . . . . ?
C2 C1 C6 C5 1.8(7) . . . . ?
O3 C1 C6 C5 -178.4(4) . . . . ?
C2 C1 C6 N1 -179.2(5) . . . . ?
O3 C1 C6 N1 0.7(5) . . . . ?
C4 C5 C6 C1 -0.5(7) . . . . ?
C4 C5 C6 N1 -179.2(4) . . . . ?
C7 N1 C6 C1 -1.6(5) . . . . ?
Ru N1 C6 C1 -179.3(3) . . . . ?
C7 N1 C6 C5 177.2(5) . . . . ?
Ru N1 C6 C5 -0.4(8) . . . . ?
C6 N1 C7 O3 2.1(5) . . . . ?
Ru N1 C7 O3 -179.5(3) . . . . ?
C6 N1 C7 C8 -173.3(4) . . . . ?
Ru N1 C7 C8 5.1(5) . . . . ?
C1 O3 C7 N1 -1.7(5) . . . . ?
C1 O3 C7 C8 173.7(4) . . . . ?
C12 N2 C8 C9 -2.4(6) . . . . ?
Ru N2 C8 C9 175.3(3) . . . . ?
C12 N2 C8 C7 174.6(4) . . . . ?
Ru N2 C8 C7 -7.7(4) . . . . ?
N1 C7 C8 N2 1.6(6) . . . . ?
O3 C7 C8 N2 -173.4(4) . . . . ?
N1 C7 C8 C9 178.5(4) . . . . ?
O3 C7 C8 C9 3.4(7) . . . . ?
N2 C8 C9 C10 0.6(7) . . . . ?
C7 C8 C9 C10 -175.9(4) . . . . ?
C8 C9 C10 C11 1.3(8) . . . . ?
C9 C10 C11 C12 -1.2(7) . . . . ?
C8 N2 C12 C11 2.4(6) . . . . ?
Ru N2 C12 C11 -175.0(3) . . . . ?
C10 C11 C12 N2 -0.7(7) . . . . ?
C17 N3 C13 C14 1.4(7) . . . . ?
Ru N3 C13 C14 179.4(4) . . . . ?
N3 C13 C14 C15 -0.9(9) . . . . ?
C13 C14 C15 C16 -0.3(10) . . . . ?
C14 C15 C16 C17 1.0(10) . . . . ?
C13 N3 C17 C16 -0.7(7) . . . . ?
Ru N3 C17 C16 -179.0(4) . . . . ?
C13 N3 C17 C18 178.3(4) . . . . ?
Ru N3 C17 C18 0.0(5) . . . . ?
C15 C16 C17 N3 -0.5(8) . . . . ?
C15 C16 C17 C18 -179.4(5) . . . . ?
C22 N4 C18 C19 -0.7(6) . . . . ?
Ru N4 C18 C19 179.4(3) . . . . ?
C22 N4 C18 C17 -179.2(4) . . . . ?
Ru N4 C18 C17 1.0(5) . . . . ?
N3 C17 C18 N4 -0.6(5) . . . . ?
C16 C17 C18 N4 178.4(4) . . . . ?
N3 C17 C18 C19 -178.9(5) . . . . ?
C16 C17 C18 C19 0.1(8) . . . . ?
N4 C18 C19 C20 1.3(7) . . . . ?
C17 C18 C19 C20 179.5(5) . . . . ?
C18 C19 C20 C21 -0.8(8) . . . . ?
C19 C20 C21 C22 -0.4(8) . . . . ?
C18 N4 C22 C21 -0.5(6) . . . . ?
Ru N4 C22 C21 179.4(3) . . . . ?
C18 N4 C22 C23 179.4(4) . . . . ?
Ru N4 C22 C23 -0.7(4) . . . . ?
C20 C21 C22 N4 1.0(7) . . . . ?
C20 C21 C22 C23 -178.9(5) . . . . ?
C27 N5 C23 C24 -0.6(6) . . . . ?
Ru N5 C23 C24 175.9(3) . . . . ?
C27 N5 C23 C22 -178.3(4) . . . . ?
Ru N5 C23 C22 -1.8(4) . . . . ?
N4 C22 C23 N5 1.7(5) . . . . ?
C21 C22 C23 N5 -178.4(4) . . . . ?
N4 C22 C23 C24 -175.9(4) . . . . ?
C21 C22 C23 C24 4.0(7) . . . . ?
N5 C23 C24 C25 -0.9(7) . . . . ?
C22 C23 C24 C25 176.6(4) . . . . ?
C23 C24 C25 C26 1.0(8) . . . . ?
C24 C25 C26 C27 0.3(8) . . . . ?
C23 N5 C27 C26 2.0(6) . . . . ?
Ru N5 C27 C26 -173.9(4) . . . . ?
C25 C26 C27 N5 -1.9(8) . . . . ?
